data_1503174
loop_
_publ_author_name
'Kubota, Yasuhiro'
'Tsuzuki, Toshihiro'
'Funabiki, Kazumasa'
'Ebihara, Masahiro'
'Matsui, Masaki'

_publ_contact_author 'Yasuhiro Kubota'
_publ_section_title
;
 Synthesis and fluorescence properties of a pyridomethene-BF2 complex.
;
_journal_issue 18
_journal_name_full 'Organic letters'
_journal_page_first 4010
_journal_page_last 4013
_journal_paper_doi 10.1021/ol101612z
_journal_volume 12
_journal_year 2010
_chemical_formula_moiety 'C12 H8 B F2 N3'
_chemical_formula_sum 'C12 H8 B F2 N3'
_chemical_formula_weight 243.02
_chemical_melting_point 237.0(10)
_chemical_name_common 'pyridomethene BF2 complex'
_chemical_name_systematic
; 
 ? 
;
_space_group_IT_number 14
_symmetry_cell_setting monoclinic
_symmetry_space_group_name_Hall '-P 2ybc'
_symmetry_space_group_name_H-M 'P 1 21/c 1'
_atom_sites_solution_hydrogens geom
_atom_sites_solution_primary direct
_atom_sites_solution_secondary difmap
_audit_creation_method SHELXL-97
_cell_angle_alpha 90.00
_cell_angle_beta 100.818(10)
_cell_angle_gamma 90.00
_cell_formula_units_Z 8
_cell_length_a 6.855(2)
_cell_length_b 18.051(4)
_cell_length_c 17.675(3)
_cell_measurement_reflns_used 4711
_cell_measurement_temperature 123(2)
_cell_measurement_theta_max 27.48
_cell_measurement_theta_min 3.03
_cell_volume 2148.2(9)
_computing_structure_refinement 'SHELXL-97 (Sheldrick, 1997)'
_computing_structure_solution 'SHELXS-97 (Sheldrick, 1990)'
_diffrn_ambient_temperature 123(2)
_diffrn_measured_fraction_theta_full 0.958
_diffrn_measured_fraction_theta_max 0.958
_diffrn_radiation_monochromator graphite
_diffrn_radiation_source 'fine-focus sealed tube'
_diffrn_radiation_type MoK\a
_diffrn_radiation_wavelength 0.71070
_diffrn_reflns_av_R_equivalents 0.0464
_diffrn_reflns_av_sigmaI/netI 0.0398
_diffrn_reflns_limit_h_max 8
_diffrn_reflns_limit_h_min -6
_diffrn_reflns_limit_k_max 18
_diffrn_reflns_limit_k_min -23
_diffrn_reflns_limit_l_max 20
_diffrn_reflns_limit_l_min -22
_diffrn_reflns_number 16072
_diffrn_reflns_theta_full 27.48
_diffrn_reflns_theta_max 27.48
_diffrn_reflns_theta_min 3.03
_exptl_absorpt_coefficient_mu 0.116
_exptl_absorpt_correction_T_max 0.9885
_exptl_absorpt_correction_T_min 0.9660
_exptl_absorpt_correction_type integration
_exptl_crystal_density_diffrn 1.503
_exptl_crystal_density_method 'not measured'
_exptl_crystal_F_000 992
_exptl_crystal_size_max 0.30
_exptl_crystal_size_mid 0.10
_exptl_crystal_size_min 0.10
_refine_diff_density_max 0.618
_refine_diff_density_min -0.503
_refine_diff_density_rms 0.138
_refine_ls_extinction_coef 0.16(2)
_refine_ls_extinction_expression Fc^*^=kFc[1+0.001xFc^2^\l^3^/sin(2\q)]^-1/4^
_refine_ls_extinction_method SHELXL
_refine_ls_goodness_of_fit_ref 1.115
_refine_ls_hydrogen_treatment constr
_refine_ls_matrix_type full
_refine_ls_number_parameters 326
_refine_ls_number_reflns 4711
_refine_ls_number_restraints 0
_refine_ls_restrained_S_all 1.115
_refine_ls_R_factor_all 0.1696
_refine_ls_R_factor_gt 0.1661
_refine_ls_shift/su_max 0.000
_refine_ls_shift/su_mean 0.000
_refine_ls_structure_factor_coef Fsqd
_refine_ls_weighting_details 'calc w=1/[\s^2^(Fo^2^)+(0.1152P)^2^+25.1978P] where P=(Fo^2^+2Fc^2^)/3'
_refine_ls_weighting_scheme calc
_refine_ls_wR_factor_gt 0.3985
_refine_ls_wR_factor_ref 0.4001
_reflns_number_gt 4466
_reflns_number_total 4711
_reflns_threshold_expression >2sigma(I)
_cod_data_source_file ol101612z_si_003.cif
_cod_data_source_block 2
_cod_depositor_comments
;
The following automatic conversions were performed:

'_chemical_melting_point' value '236-238' was changed to '237.0(10)'
- the average value was taken and precision was estimated.

Automatic conversion script
Id: cif_fix_values 1715 2011-07-08 13:25:40Z adriana 
;
_cod_original_cell_volume 2148.0(9)
_cod_original_sg_symbol_H-M P21/c
_cod_database_code 1503174

loop_
_symmetry_equiv_pos_as_xyz
'x, y, z'
'-x, y+1/2, -z+1/2'
'-x, -y, -z'
'x, -y-1/2, z-1/2'

loop_
_atom_site_label
_atom_site_type_symbol
_atom_site_fract_x
_atom_site_fract_y
_atom_site_fract_z
_atom_site_U_iso_or_equiv
_atom_site_adp_type
_atom_site_occupancy
_atom_site_symmetry_multiplicity
_atom_site_calc_flag
_atom_site_refinement_flags
F1 F -0.0768(9) 0.0151(3) 0.9083(3) 0.0474(14) Uani 1 1 d .
F2 F 0.2599(9) 0.0056(3) 0.9165(3) 0.0485(14) Uani 1 1 d .
N1 N 0.1181(8) 0.1263(3) 0.9206(3) 0.0250(12) Uani 1 1 d .
N2 N 0.6173(9) 0.2987(4) 0.9502(3) 0.0307(13) Uani 1 1 d .
N3 N 0.0648(8) 0.0480(3) 0.7975(3) 0.0230(11) Uani 1 1 d .
C40 C 0.5327(12) 0.2405(4) 0.7475(4) 0.0303(15) Uani 1 1 d .
C41 C 0.0480(10) -0.0191(4) 0.7624(4) 0.0266(14) Uani 1 1 d .
H1 H 0.0577 -0.0626 0.7932 0.032 Uiso 1 1 calc R
C42 C 0.0476(9) 0.1116(4) 0.7555(4) 0.0242(13) Uani 1 1 d .
N4 N 0.5414(9) 0.4117(3) 0.8619(4) 0.0331(14) Uani 1 1 d .
C44 C 0.0637(10) 0.1821(3) 0.7947(4) 0.0255(13) Uani 1 1 d .
N5 N 0.5166(12) 0.2024(3) 0.6936(4) 0.0390(16) Uani 1 1 d .
C46 C 0.1210(11) 0.2581(4) 0.9134(4) 0.0296(14) Uani 1 1 d .
H2 H 0.1113 0.3023 0.8837 0.035 Uiso 1 1 calc R
N6 N 0.0164(10) 0.3011(3) 0.7136(3) 0.0325(14) Uani 1 1 d .
C48 C 0.5966(10) 0.2547(4) 0.8871(4) 0.0280(14) Uani 1 1 d .
C49 C 0.1517(10) 0.1319(4) 0.9992(4) 0.0301(15) Uani 1 1 d .
H3 H 0.1627 0.0878 1.0290 0.036 Uiso 1 1 calc R
C50 C 0.1003(9) 0.1882(4) 0.8758(4) 0.0263(14) Uani 1 1 d .
C51 C 0.1699(10) 0.1976(4) 1.0359(4) 0.0326(15) Uani 1 1 d .
H4 H 0.1926 0.1998 1.0905 0.039 Uiso 1 1 calc R
C52 C 0.6523(11) 0.1481(5) 0.9715(4) 0.0382(18) Uani 1 1 d .
H5 H 0.6651 0.0960 0.9790 0.046 Uiso 1 1 calc R
C53 C 0.0012(12) 0.0377(4) 0.6389(4) 0.0352(16) Uani 1 1 d .
H6 H -0.0207 0.0338 0.5844 0.042 Uiso 1 1 calc R
C54 C 0.0367(11) 0.2472(4) 0.7492(4) 0.0278(14) Uani 1 1 d .
F3 F 0.8069(13) 0.4087(4) 0.9724(3) 0.093(3) Uani 1 1 d .
F4 F 0.4818(18) 0.4109(3) 0.9908(5) 0.114(4) Uani 1 1 d .
C57 C 0.5089(12) 0.4849(4) 0.8516(5) 0.0382(18) Uani 1 1 d .
H7 H 0.5159 0.5154 0.8958 0.046 Uiso 1 1 calc R
C58 C 0.0174(11) -0.0263(4) 0.6837(4) 0.0306(15) Uani 1 1 d .
H8 H 0.0075 -0.0739 0.6603 0.037 Uiso 1 1 calc R
C59 C 0.0167(11) 0.1062(4) 0.6730(4) 0.0302(15) Uani 1 1 d .
H9 H 0.0070 0.1498 0.6423 0.036 Uiso 1 1 calc R
C60 C 0.6571(11) 0.2683(5) 1.0223(4) 0.0398(19) Uani 1 1 d .
H10 H 0.6747 0.3008 1.0654 0.048 Uiso 1 1 calc R
C61 C 0.5264(10) 0.3644(4) 0.8001(4) 0.0267(14) Uani 1 1 d .
C62 C 0.6141(10) 0.1764(4) 0.8984(4) 0.0298(15) Uani 1 1 d .
H11 H 0.5993 0.1441 0.8552 0.036 Uiso 1 1 calc R
C63 C 0.4786(11) 0.3959(4) 0.7243(4) 0.0325(16) Uani 1 1 d .
H12 H 0.4659 0.3647 0.6804 0.039 Uiso 1 1 calc R
C64 C 0.5581(11) 0.2872(4) 0.8121(4) 0.0266(14) Uani 1 1 d .
C65 C 0.1548(11) 0.2626(4) 0.9922(5) 0.0359(17) Uani 1 1 d .
H13 H 0.1680 0.3096 1.0169 0.043 Uiso 1 1 calc R
C66 C 0.4663(12) 0.5172(4) 0.7804(6) 0.044(2) Uani 1 1 d .
H14 H 0.4474 0.5692 0.7749 0.053 Uiso 1 1 calc R
B1 B 0.0944(13) 0.0468(4) 0.8875(4) 0.0282(16) Uani 1 1 d .
C68 C 0.6728(11) 0.1954(5) 1.0354(4) 0.0387(18) Uani 1 1 d .
H15 H 0.6969 0.1762 1.0864 0.046 Uiso 1 1 calc R
C69 C 0.4512(11) 0.4702(4) 0.7151(5) 0.0387(18) Uani 1 1 d .
H16 H 0.4219 0.4907 0.6647 0.046 Uiso 1 1 calc R
B2 B 0.6118(18) 0.3847(5) 0.9457(5) 0.047(3) Uani 1 1 d .

loop_
_atom_site_aniso_label
_atom_site_aniso_U_11
_atom_site_aniso_U_22
_atom_site_aniso_U_33
_atom_site_aniso_U_23
_atom_site_aniso_U_13
_atom_site_aniso_U_12
F1 0.070(3) 0.043(3) 0.032(2) -0.0041(19) 0.019(2) -0.024(2)
F2 0.074(4) 0.031(2) 0.034(2) 0.0048(19) -0.006(2) 0.015(2)
N1 0.028(3) 0.023(3) 0.023(3) 0.003(2) 0.003(2) -0.002(2)
N2 0.031(3) 0.038(3) 0.023(3) -0.005(2) 0.006(2) -0.006(2)
N3 0.026(3) 0.021(3) 0.021(2) 0.006(2) 0.0018(19) 0.002(2)
C40 0.047(4) 0.021(3) 0.024(3) 0.007(2) 0.009(3) -0.003(3)
C41 0.026(3) 0.021(3) 0.032(3) 0.001(2) 0.003(3) -0.002(2)
C42 0.024(3) 0.022(3) 0.026(3) 0.007(2) 0.005(2) -0.001(2)
N4 0.034(3) 0.025(3) 0.041(3) -0.011(3) 0.008(3) -0.004(2)
C44 0.033(3) 0.015(3) 0.028(3) 0.000(2) 0.005(3) 0.000(2)
N5 0.068(5) 0.021(3) 0.028(3) -0.003(2) 0.010(3) -0.001(3)
C46 0.033(3) 0.026(3) 0.032(3) 0.004(3) 0.011(3) 0.000(3)
N6 0.044(3) 0.024(3) 0.028(3) 0.006(2) 0.004(2) 0.001(2)
C48 0.023(3) 0.034(3) 0.027(3) 0.001(3) 0.004(2) -0.006(3)
C49 0.031(3) 0.043(4) 0.016(3) 0.009(3) 0.003(2) -0.007(3)
C50 0.020(3) 0.025(3) 0.032(3) 0.007(3) 0.001(2) 0.003(2)
C51 0.027(3) 0.047(4) 0.024(3) -0.001(3) 0.003(2) -0.004(3)
C52 0.034(4) 0.047(4) 0.036(4) 0.015(3) 0.011(3) 0.005(3)
C53 0.041(4) 0.034(4) 0.028(3) -0.001(3) 0.000(3) 0.011(3)
C54 0.037(4) 0.022(3) 0.024(3) 0.000(2) 0.004(3) 0.001(3)
F3 0.130(6) 0.086(5) 0.044(3) 0.013(3) -0.032(3) -0.084(5)
F4 0.252(11) 0.034(3) 0.092(5) -0.022(3) 0.126(7) -0.013(5)
C57 0.039(4) 0.022(3) 0.055(5) -0.016(3) 0.014(3) -0.001(3)
C58 0.031(3) 0.028(3) 0.033(3) -0.005(3) 0.005(3) 0.003(3)
C59 0.035(4) 0.029(3) 0.026(3) 0.009(3) 0.004(3) 0.006(3)
C60 0.028(3) 0.067(6) 0.024(3) -0.003(3) 0.002(3) -0.017(3)
C61 0.028(3) 0.022(3) 0.031(3) -0.009(3) 0.009(3) -0.005(2)
C62 0.030(3) 0.028(3) 0.033(4) 0.002(3) 0.010(3) -0.001(3)
C63 0.035(4) 0.023(3) 0.039(4) -0.005(3) 0.006(3) -0.002(3)
C64 0.040(4) 0.018(3) 0.022(3) -0.003(2) 0.006(3) -0.003(3)
C65 0.030(3) 0.035(4) 0.043(4) -0.012(3) 0.008(3) -0.003(3)
C66 0.035(4) 0.022(3) 0.074(6) 0.004(4) 0.007(4) 0.004(3)
B1 0.045(4) 0.021(3) 0.019(3) 0.002(3) 0.005(3) -0.006(3)
C68 0.026(3) 0.065(5) 0.024(3) 0.006(3) 0.003(3) 0.005(3)
C69 0.028(4) 0.028(4) 0.054(5) 0.008(3) -0.005(3) -0.001(3)
B2 0.079(7) 0.037(5) 0.025(4) -0.014(3) 0.009(4) -0.033(5)

loop_
_atom_type_symbol
_atom_type_description
_atom_type_scat_dispersion_real
_atom_type_scat_dispersion_imag
_atom_type_scat_source
C C 0.0033 0.0016 'International Tables Vol C Tables 4.2.6.8 and 6.1.1.4'
H H 0.0000 0.0000 'International Tables Vol C Tables 4.2.6.8 and 6.1.1.4'
B B 0.0013 0.0007 'International Tables Vol C Tables 4.2.6.8 and 6.1.1.4'
N N 0.0061 0.0033 'International Tables Vol C Tables 4.2.6.8 and 6.1.1.4'
F F 0.0171 0.0103 'International Tables Vol C Tables 4.2.6.8 and 6.1.1.4'

loop_
_geom_angle_atom_site_label_1
_geom_angle_atom_site_label_2
_geom_angle_atom_site_label_3
_geom_angle
C50 N1 C49 120.6(6)
C50 N1 B1 123.3(5)
C49 N1 B1 116.1(6)
C48 N2 C60 120.3(7)
C48 N2 B2 123.0(6)
C60 N2 B2 116.5(6)
C41 N3 C42 120.9(5)
C41 N3 B1 115.9(5)
C42 N3 B1 123.2(5)
N5 C40 C64 178.1(8)
N3 C41 C58 122.1(6)
N3 C42 C59 118.5(6)
N3 C42 C44 119.5(6)
C59 C42 C44 122.0(6)
C57 N4 C61 121.1(7)
C57 N4 B2 116.9(7)
C61 N4 B2 121.8(6)
C50 C44 C54 119.4(6)
C50 C44 C42 122.6(6)
C54 C44 C42 118.0(6)
C65 C46 C50 120.8(7)
N2 C48 C64 119.7(6)
N2 C48 C62 118.1(6)
C64 C48 C62 122.1(6)
C51 C49 N1 122.4(7)
N1 C50 C44 120.4(6)
N1 C50 C46 117.7(6)
C44 C50 C46 121.9(6)
C49 C51 C65 118.9(6)
C62 C52 C68 120.4(8)
C59 C53 C58 120.5(7)
N6 C54 C44 178.4(7)
N4 C57 C66 123.0(7)
C41 C58 C53 118.5(6)
C53 C59 C42 119.4(6)
C68 C60 N2 123.4(7)
N4 C61 C64 120.3(6)
N4 C61 C63 117.7(6)
C64 C61 C63 122.0(6)
C52 C62 C48 119.8(7)
C69 C63 C61 120.4(7)
C40 C64 C61 118.4(6)
C40 C64 C48 118.8(6)
C61 C64 C48 122.6(6)
C46 C65 C51 119.5(7)
C57 C66 C69 117.5(7)
F2 B1 F1 110.5(6)
F2 B1 N1 109.9(6)
F1 B1 N1 108.1(6)
F2 B1 N3 109.1(6)
F1 B1 N3 108.3(6)
N1 B1 N3 110.9(5)
C60 C68 C52 117.9(7)
C63 C69 C66 120.3(8)
F4 B2 F3 112.2(8)
F4 B2 N4 108.9(10)
F3 B2 N4 109.3(7)
F4 B2 N2 108.9(7)
F3 B2 N2 106.2(9)
N4 B2 N2 111.4(6)

loop_
_geom_bond_atom_site_label_1
_geom_bond_atom_site_label_2
_geom_bond_distance
F1 B1 1.415(9)
F2 B1 1.373(10)
N1 C50 1.363(8)
N1 C49 1.369(8)
N1 B1 1.547(9)
N2 C48 1.355(9)
N2 C60 1.366(9)
N2 B2 1.555(12)
N3 C41 1.356(8)
N3 C42 1.359(8)
N3 B1 1.565(9)
C40 N5 1.164(9)
C40 C64 1.404(9)
C41 C58 1.373(10)
C42 C59 1.438(9)
C42 C44 1.443(9)
N4 C57 1.346(10)
N4 C61 1.375(8)
N4 B2 1.549(12)
C44 C50 1.412(9)
C44 C54 1.416(9)
C46 C65 1.370(10)
C46 C50 1.422(10)
N6 C54 1.153(9)
C48 C64 1.428(9)
C48 C62 1.430(10)
C49 C51 1.345(11)
C51 C65 1.398(11)
C52 C62 1.369(10)
C52 C68 1.402(12)
C53 C59 1.371(10)
C53 C58 1.394(10)
F3 B2 1.401(13)
F4 B2 1.385(13)
C57 C66 1.368(13)
C60 C68 1.339(13)
C61 C64 1.419(9)
C61 C63 1.436(10)
C63 C69 1.359(10)
C66 C69 1.422(13)

loop_
_geom_torsion_atom_site_label_1
_geom_torsion_atom_site_label_2
_geom_torsion_atom_site_label_3
_geom_torsion_atom_site_label_4
_geom_torsion
C42 N3 C41 C58 1.4(10)
B1 N3 C41 C58 178.6(6)
C41 N3 C42 C59 -1.7(9)
B1 N3 C42 C59 -178.7(6)
C41 N3 C42 C44 179.2(6)
B1 N3 C42 C44 2.2(9)
N3 C42 C44 C50 1.1(10)
C59 C42 C44 C50 -178.0(6)
N3 C42 C44 C54 -177.4(6)
C59 C42 C44 C54 3.5(10)
C60 N2 C48 C64 -179.0(6)
B2 N2 C48 C64 -3.2(11)
C60 N2 C48 C62 1.1(10)
B2 N2 C48 C62 176.9(7)
C50 N1 C49 C51 -0.4(10)
B1 N1 C49 C51 -178.1(7)
C49 N1 C50 C44 -179.4(6)
B1 N1 C50 C44 -1.8(9)
C49 N1 C50 C46 1.0(9)
B1 N1 C50 C46 178.6(6)
C54 C44 C50 N1 177.2(6)
C42 C44 C50 N1 -1.3(10)
C54 C44 C50 C46 -3.2(10)
C42 C44 C50 C46 178.3(6)
C65 C46 C50 N1 -0.9(10)
C65 C46 C50 C44 179.4(7)
N1 C49 C51 C65 -0.3(11)
C50 C44 C54 N6 13(29)
C42 C44 C54 N6 -168(29)
C61 N4 C57 C66 -2.3(12)
B2 N4 C57 C66 173.1(8)
N3 C41 C58 C53 -0.7(10)
C59 C53 C58 C41 0.3(11)
C58 C53 C59 C42 -0.7(11)
N3 C42 C59 C53 1.3(10)
C44 C42 C59 C53 -179.6(7)
C48 N2 C60 C68 -1.8(11)
B2 N2 C60 C68 -177.9(8)
C57 N4 C61 C64 -179.0(7)
B2 N4 C61 C64 5.8(10)
C57 N4 C61 C63 1.1(10)
B2 N4 C61 C63 -174.1(7)
C68 C52 C62 C48 0.5(11)
N2 C48 C62 C52 -0.5(10)
C64 C48 C62 C52 179.6(7)
N4 C61 C63 C69 0.5(10)
C64 C61 C63 C69 -179.3(7)
N5 C40 C64 C61 78(24)
N5 C40 C64 C48 -108(24)
N4 C61 C64 C40 177.2(7)
C63 C61 C64 C40 -2.9(10)
N4 C61 C64 C48 3.1(10)
C63 C61 C64 C48 -177.0(6)
N2 C48 C64 C40 -178.6(7)
C62 C48 C64 C40 1.3(10)
N2 C48 C64 C61 -4.5(10)
C62 C48 C64 C61 175.4(7)
C50 C46 C65 C51 0.3(11)
C49 C51 C65 C46 0.4(11)
N4 C57 C66 C69 1.7(12)
C50 N1 B1 F2 125.2(6)
C49 N1 B1 F2 -57.1(8)
C50 N1 B1 F1 -114.1(7)
C49 N1 B1 F1 63.5(8)
C50 N1 B1 N3 4.5(9)
C49 N1 B1 N3 -177.9(6)
C41 N3 B1 F2 57.0(8)
C42 N3 B1 F2 -125.8(6)
C41 N3 B1 F1 -63.4(8)
C42 N3 B1 F1 113.8(7)
C41 N3 B1 N1 178.2(6)
C42 N3 B1 N1 -4.6(9)
N2 C60 C68 C52 1.8(11)
C62 C52 C68 C60 -1.2(11)
C61 C63 C69 C66 -1.1(12)
C57 C66 C69 C63 0.0(12)
C57 N4 B2 F4 52.6(9)
C61 N4 B2 F4 -132.0(7)
C57 N4 B2 F3 -70.2(11)
C61 N4 B2 F3 105.2(8)
C57 N4 B2 N2 172.7(7)
C61 N4 B2 N2 -11.9(11)
C48 N2 B2 F4 130.8(8)
C60 N2 B2 F4 -53.2(11)
C48 N2 B2 F3 -108.2(8)
C60 N2 B2 F3 67.8(9)
C48 N2 B2 N4 10.6(12)
C60 N2 B2 N4 -173.4(7)
